data_7204100
loop_
_publ_author_name
'Praveen, Thoniyot'
'Das, Tanya'
'Sureshan, Kana M.'
'Shashidhar, Mysore S.'
'Samanta, Uttamkumar'
'Pal, Debnath'
'Chakrabarti, Pinak'

_publ_section_title
;
 Silver(i) oxide--silver halide mediated alcoholysis of
 O-benzoyl-myo-inositol 1,3,5-orthoformates: intramolecular assistance
 by the sulfonyl group
;
_journal_issue 2
_journal_name_full 'Journal of the Chemical Society, Perkin Transactions 2'
_journal_page_first 358
_journal_paper_doi 10.1039/b101476p
_journal_year 2002
_chemical_compound_source synthesized
_chemical_formula_moiety 'C22 H20 O8'
_chemical_formula_sum 'C22 H20 O8'
_chemical_formula_weight 412.38
_chemical_melting_point 502.5(5)
_chemical_name_systematic
;
racemic 2,6-di-O-benzoyl-4-O-methyl-myo-inositol-1,3,5-orthoformate
;
_space_group_IT_number 2
_symmetry_cell_setting triclinic
_symmetry_space_group_name_Hall '-P 1'
_symmetry_space_group_name_H-M 'P -1'
_atom_sites_solution_hydrogens geom
_atom_sites_solution_primary direct
_atom_sites_solution_secondary difmap
_audit_creation_method SHELXL-97
_cell_angle_alpha 118.136(6)
_cell_angle_beta 90.390(7)
_cell_angle_gamma 90.057(6)
_cell_formula_units_Z 4
_cell_length_a 10.442(4)
_cell_length_b 14.706(6)
_cell_length_c 14.775(6)
_cell_measurement_reflns_used 6498
_cell_measurement_temperature 293(2)
_cell_measurement_theta_max 26.032
_cell_measurement_theta_min 2.49
_cell_volume 2000.7(14)
_computing_cell_refinement 'Bruker SAINT'
_computing_data_collection 'Bruker SMART'
_computing_data_reduction 'Bruker SAINT'
_computing_molecular_graphics 'Bruker SHELXTL'
_computing_publication_material 'Bruker SHELXTL'
_computing_structure_refinement 'SHELXL-97 (Sheldrick, 1997)'
_computing_structure_solution 'SHELXS-97 (Sheldrick, 1990)'
_diffrn_ambient_temperature 293(2)
_diffrn_measured_fraction_theta_full 0.983
_diffrn_measured_fraction_theta_max 0.983
_diffrn_measurement_device 'Bruker Smart APEX'
_diffrn_measurement_device_type 'CCD area detector'
_diffrn_measurement_method 'Omega Scan'
_diffrn_radiation_monochromator graphite
_diffrn_radiation_source 'fine-focus sealed tube'
_diffrn_radiation_type MoK\a
_diffrn_radiation_wavelength 0.71073
_diffrn_reflns_av_R_equivalents 0.0569
_diffrn_reflns_av_sigmaI/netI 0.0568
_diffrn_reflns_limit_h_max 12
_diffrn_reflns_limit_h_min -11
_diffrn_reflns_limit_k_max 17
_diffrn_reflns_limit_k_min -17
_diffrn_reflns_limit_l_max 17
_diffrn_reflns_limit_l_min -17
_diffrn_reflns_number 14191
_diffrn_reflns_theta_full 25.09
_diffrn_reflns_theta_max 25.09
_diffrn_reflns_theta_min 1.57
_exptl_absorpt_coefficient_mu 0.105
_exptl_absorpt_correction_T_max 1.000000
_exptl_absorpt_correction_T_min 0.639309
_exptl_absorpt_correction_type multi-scan
_exptl_absorpt_process_details 'Bruker SADABS'
_exptl_crystal_colour colourless
_exptl_crystal_density_diffrn 1.369
_exptl_crystal_density_method 'not measured'
_exptl_crystal_description prism
_exptl_crystal_F_000 864
_exptl_crystal_size_max 0.349
_exptl_crystal_size_mid 0.291
_exptl_crystal_size_min 0.246
_refine_diff_density_max 0.182
_refine_diff_density_min -0.170
_refine_diff_density_rms 0.043
_refine_ls_extinction_coef 0.0008(8)
_refine_ls_extinction_expression Fc^*^=kFc[1+0.001xFc^2^\l^3^/sin(2\q)]^-1/4^
_refine_ls_extinction_method SHELXL
_refine_ls_goodness_of_fit_ref 1.109
_refine_ls_hydrogen_treatment mixed
_refine_ls_matrix_type full
_refine_ls_number_parameters 544
_refine_ls_number_reflns 7019
_refine_ls_number_restraints 0
_refine_ls_restrained_S_all 1.109
_refine_ls_R_factor_all 0.0952
_refine_ls_R_factor_gt 0.0643
_refine_ls_shift/su_max 0.026
_refine_ls_shift/su_mean 0.005
_refine_ls_structure_factor_coef Fsqd
_refine_ls_weighting_details 'calc w=1/[\s^2^(Fo^2^)+(0.0606P)^2^+0.6806P] where P=(Fo^2^+2Fc^2^)/3'
_refine_ls_weighting_scheme calc
_refine_ls_wR_factor_gt 0.1592
_refine_ls_wR_factor_ref 0.1742
_reflns_number_gt 4650
_reflns_number_total 7019
_reflns_threshold_expression >2sigma(I)
_cod_data_source_file b101476p.txt
_cod_data_source_block methylether_6
_cod_depositor_comments
;
The following automatic conversions were performed:
'_symmetry_cell_setting' value 'Triclinic' changed to 'triclinic'
according to '/home/adriana/struct/CIF-dictionaries/cif_core.dic'
dictionary named 'cif_core.dic' version 2.4.1 from
2010-06-29.

'_exptl_absorpt_correction_type' value 'multiscan' changed to
'multi-scan' according to
'/home/adriana/struct/CIF-dictionaries/cif_core.dic' dictionary named
'cif_core.dic' version 2.4.1 from 2010-06-29.

Automatic conversion script
Id: cif_fix_enum 1555 2011-01-17 13:19:09Z saulius 

The following automatic conversions were performed:

'_chemical_melting_point' value '502-503 K' was changed to '502.5(5)'
- the average value was taken and precision was estimated.

Automatic conversion script
Id: cif_fix_values 1569 2011-02-09 13:29:24Z adriana 
;
_cod_original_cell_volume 2000.8(13)
_cod_original_sg_symbol_H-M P-1
_cod_database_code 7204100

loop_
_symmetry_equiv_pos_as_xyz
'x, y, z'
'-x, -y, -z'

loop_
_atom_site_label
_atom_site_type_symbol
_atom_site_fract_x
_atom_site_fract_y
_atom_site_fract_z
_atom_site_U_iso_or_equiv
_atom_site_adp_type
_atom_site_occupancy
_atom_site_symmetry_multiplicity
_atom_site_calc_flag
_atom_site_refinement_flags
_atom_site_disorder_assembly
_atom_site_disorder_group
C1 C 0.8630(3) 0.2971(2) 1.0011(2) 0.0566(7) Uani 1 1 d . . .
H1 H 0.7834 0.3065 1.0391 0.068 Uiso 1 1 calc R . .
C2 C 0.8333(3) 0.2592(2) 0.8884(2) 0.0540(7) Uani 1 1 d . . .
H2 H 0.7943 0.1903 0.8586 0.065 Uiso 1 1 calc R . .
C3 C 0.9572(3) 0.2554(2) 0.8343(2) 0.0585(8) Uani 1 1 d . . .
H3 H 0.9393 0.2370 0.7625 0.070 Uiso 1 1 calc R . .
C4 C 1.0463(3) 0.1755(2) 0.8394(3) 0.0679(9) Uani 1 1 d . . .
H4 H 1.1277 0.1760 0.8071 0.081 Uiso 1 1 calc R . .
C5 C 1.0707(3) 0.2081(2) 0.9523(3) 0.0642(8) Uani 1 1 d . . .
H5 H 1.1293 0.1595 0.9588 0.077 Uiso 1 1 calc R . .
C6 C 0.9500(3) 0.2208(2) 1.0154(2) 0.0604(8) Uani 1 1 d . . .
H6 H 0.9730 0.2485 1.0880 0.072 Uiso 1 1 calc R . .
C7 C 1.0473(3) 0.3809(3) 0.9875(3) 0.0708(9) Uani 1 1 d . . .
H7 H 1.0914 0.4478 1.0186 0.085 Uiso 1 1 calc R . .
C8 C 0.6225(3) 0.3182(2) 0.8861(2) 0.0600(8) Uani 1 1 d . . .
C9 C 0.5429(3) 0.3884(2) 0.8632(2) 0.0595(8) Uani 1 1 d . . .
C10 C 0.4123(3) 0.3956(3) 0.8836(3) 0.0798(10) Uani 1 1 d . . .
H10 H 0.3765 0.3561 0.9111 0.096 Uiso 1 1 calc R . .
C11 C 0.3358(4) 0.4598(4) 0.8640(4) 0.1039(15) Uani 1 1 d . . .
H11 H 0.2491 0.4654 0.8798 0.125 Uiso 1 1 calc R . .
C12 C 0.3879(5) 0.5162(4) 0.8208(3) 0.1071(16) Uani 1 1 d . . .
H12 H 0.3353 0.5585 0.8060 0.129 Uiso 1 1 calc R . .
C13 C 0.5169(5) 0.5111(3) 0.7992(3) 0.0941(12) Uani 1 1 d . . .
H13 H 0.5511 0.5499 0.7704 0.113 Uiso 1 1 calc R . .
C14 C 0.5953(3) 0.4471(3) 0.8210(3) 0.0751(10) Uani 1 1 d . . .
H14 H 0.6825 0.4436 0.8075 0.090 Uiso 1 1 calc R . .
C15 C 0.8063(3) 0.1086(3) 1.0415(3) 0.0680(9) Uani 1 1 d . . .
C16 C 0.7530(3) 0.0017(3) 0.9947(3) 0.0680(9) Uani 1 1 d . . .
C17 C 0.6558(4) -0.0201(3) 1.0446(4) 0.0943(13) Uani 1 1 d . . .
H17 H 0.6238 0.0317 1.1058 0.113 Uiso 1 1 calc R . .
C18 C 0.6058(5) -0.1193(5) 1.0033(6) 0.1240(19) Uani 1 1 d . . .
H18 H 0.5400 -0.1333 1.0370 0.149 Uiso 1 1 calc R . .
C19 C 0.6512(6) -0.1951(5) 0.9155(6) 0.129(2) Uani 1 1 d . . .
H19 H 0.6172 -0.2612 0.8893 0.155 Uiso 1 1 calc R . .
C20 C 0.7467(6) -0.1761(3) 0.8642(4) 0.1124(17) Uani 1 1 d . . .
H20 H 0.7771 -0.2292 0.8031 0.135 Uiso 1 1 calc R . .
C21 C 0.7996(4) -0.0763(3) 0.9036(3) 0.0846(11) Uani 1 1 d . . .
H21 H 0.8648 -0.0630 0.8689 0.102 Uiso 1 1 calc R . .
C22 C 1.0725(5) -0.0072(3) 0.7583(4) 0.1238(18) Uani 1 1 d . . .
H22A H 1.1486 0.0020 0.7274 0.186 Uiso 1 1 calc R . .
H22B H 1.0306 -0.0702 0.7112 0.186 Uiso 1 1 calc R . .
H22C H 1.0951 -0.0104 0.8198 0.186 Uiso 1 1 calc R . .
C1' C 0.3633(3) 0.7028(2) 0.4972(2) 0.0558(7) Uani 1 1 d . . .
H1' H 0.2827 0.6942 0.4596 0.067 Uiso 1 1 calc R . .
C2' C 0.4515(3) 0.7792(2) 0.4833(2) 0.0605(8) Uani 1 1 d . . .
H2' H 0.4722 0.7520 0.4105 0.073 Uiso 1 1 calc R . .
C3' C 0.5735(3) 0.7898(2) 0.5446(3) 0.0652(8) Uani 1 1 d . . .
H3' H 0.6325 0.8380 0.5378 0.078 Uiso 1 1 calc R . .
C4' C 0.5523(3) 0.8226(2) 0.6578(3) 0.0672(9) Uani 1 1 d . . .
H4' H 0.6346 0.8206 0.6890 0.081 Uiso 1 1 calc R . .
C5' C 0.4614(3) 0.7424(2) 0.6634(2) 0.0602(8) Uani 1 1 d . . .
H5' H 0.4457 0.7603 0.7352 0.072 Uiso 1 1 calc R . .
C6' C 0.3367(3) 0.7410(2) 0.6102(2) 0.0543(7) Uani 1 1 d . . .
H6' H 0.2997 0.8103 0.6407 0.065 Uiso 1 1 calc R . .
C7' C 0.5462(3) 0.6166(3) 0.5088(3) 0.0711(9) Uani 1 1 d . . .
H7' H 0.5884 0.5493 0.4772 0.085 Uiso 1 1 calc R . .
C8' C 0.3076(3) 0.8924(3) 0.4600(3) 0.0644(8) Uani 1 1 d . . .
C9' C 0.2563(3) 1.0004(3) 0.5097(3) 0.0665(9) Uani 1 1 d . . .
C10' C 0.1565(4) 1.0234(3) 0.4619(4) 0.0908(12) Uani 1 1 d . . .
H10' H 0.1222 0.9730 0.4002 0.109 Uiso 1 1 calc R . .
C11' C 0.1076(4) 1.1247(4) 0.5082(5) 0.1134(17) Uani 1 1 d . . .
H11' H 0.0396 1.1408 0.4773 0.136 Uiso 1 1 calc R . .
C12' C 0.1585(6) 1.1985(4) 0.5969(6) 0.125(2) Uani 1 1 d . . .
H12' H 0.1261 1.2651 0.6260 0.150 Uiso 1 1 calc R . .
C13' C 0.2575(6) 1.1761(3) 0.6444(4) 0.1061(15) Uani 1 1 d . . .
H13' H 0.2920 1.2276 0.7053 0.127 Uiso 1 1 calc R . .
C14' C 0.3061(4) 1.0775(3) 0.6022(3) 0.0823(11) Uani 1 1 d . . .
H14' H 0.3722 1.0624 0.6353 0.099 Uiso 1 1 calc R . .
C15' C 0.1250(3) 0.6840(2) 0.6138(2) 0.0594(8) Uani 1 1 d . . .
C16' C 0.0443(3) 0.6130(2) 0.6360(2) 0.0592(8) Uani 1 1 d . . .
C17' C 0.0950(3) 0.5541(3) 0.6768(3) 0.0769(10) Uani 1 1 d . . .
H17' H 0.1826 0.5563 0.6895 0.092 Uiso 1 1 calc R . .
C18' C 0.0161(4) 0.4912(3) 0.6996(3) 0.0939(12) Uani 1 1 d . . .
H18' H 0.0505 0.4518 0.7278 0.113 Uiso 1 1 calc R . .
C19' C -0.1116(5) 0.4881(4) 0.6799(3) 0.1012(15) Uani 1 1 d . . .
H19' H -0.1646 0.4465 0.6954 0.121 Uiso 1 1 calc R . .
C20' C -0.1633(4) 0.5445(4) 0.6380(4) 0.1026(14) Uani 1 1 d . . .
H20' H -0.2507 0.5401 0.6239 0.123 Uiso 1 1 calc R . .
C21' C -0.0870(3) 0.6084(3) 0.6162(3) 0.0798(10) Uani 1 1 d . . .
H21' H -0.1228 0.6479 0.5887 0.096 Uiso 1 1 calc R . .
C22' C 0.5873(5) 1.0035(3) 0.7372(4) 0.1211(18) Uani 1 1 d . . .
H22D H 0.6654 0.9913 0.7643 0.182 Uiso 1 1 calc R . .
H22E H 0.5510 1.0677 0.7866 0.182 Uiso 1 1 calc R . .
H22F H 0.6049 1.0065 0.6751 0.182 Uiso 1 1 calc R . .
O1 O 0.9327(2) 0.39336(15) 1.04193(17) 0.0651(6) Uani 1 1 d . . .
O2 O 0.74854(18) 0.32980(15) 0.87491(16) 0.0575(5) Uani 1 1 d . . .
O3 O 1.0218(2) 0.35439(17) 0.88468(19) 0.0692(6) Uani 1 1 d . . .
O4 O 0.9881(3) 0.07755(17) 0.78295(18) 0.0831(7) Uani 1 1 d . . .
O5 O 1.1293(2) 0.31017(18) 0.9968(2) 0.0775(7) Uani 1 1 d . . .
O6 O 0.8901(2) 0.12062(15) 0.97847(16) 0.0651(6) Uani 1 1 d . . .
O7 O 0.5805(2) 0.25590(18) 0.9099(2) 0.0892(8) Uani 1 1 d . . .
O8 O 0.7792(3) 0.1769(2) 1.1241(2) 0.1041(9) Uani 1 1 d . . .
O1' O 0.4310(2) 0.60630(15) 0.45574(17) 0.0666(6) Uani 1 1 d . . .
O2' O 0.3929(2) 0.87991(15) 0.52146(16) 0.0662(6) Uani 1 1 d . . .
O3' O 0.6296(2) 0.68798(18) 0.4995(2) 0.0757(7) Uani 1 1 d . . .
O4' O 0.4981(3) 0.92109(17) 0.71594(17) 0.0824(7) Uani 1 1 d . . .
O5' O 0.5236(2) 0.64366(17) 0.61167(19) 0.0684(6) Uani 1 1 d . . .
O6' O 0.25103(18) 0.67044(15) 0.62368(16) 0.0567(5) Uani 1 1 d . . .
O7' O 0.2775(3) 0.8257(2) 0.3772(2) 0.1008(9) Uani 1 1 d . . .
O8' O 0.0849(2) 0.74557(18) 0.5888(2) 0.0874(8) Uani 1 1 d . . .

loop_
_atom_site_aniso_label
_atom_site_aniso_U_11
_atom_site_aniso_U_22
_atom_site_aniso_U_33
_atom_site_aniso_U_23
_atom_site_aniso_U_13
_atom_site_aniso_U_12
C1 0.0602(19) 0.0428(16) 0.066(2) 0.0254(15) 0.0093(15) 0.0019(13)
C2 0.0565(18) 0.0397(15) 0.068(2) 0.0271(14) 0.0031(14) 0.0029(13)
C3 0.066(2) 0.0511(18) 0.0631(19) 0.0307(15) 0.0079(15) 0.0072(15)
C4 0.072(2) 0.061(2) 0.077(2) 0.0379(18) 0.0206(17) 0.0188(17)
C5 0.066(2) 0.0514(18) 0.081(2) 0.0359(17) 0.0030(17) 0.0126(15)
C6 0.079(2) 0.0459(17) 0.0597(19) 0.0276(15) 0.0044(16) 0.0064(15)
C7 0.060(2) 0.058(2) 0.099(3) 0.042(2) -0.0104(19) -0.0058(16)
C8 0.0538(19) 0.0451(17) 0.066(2) 0.0136(15) 0.0015(15) -0.0072(14)
C9 0.0507(18) 0.0513(17) 0.0562(18) 0.0086(15) -0.0045(14) -0.0001(14)
C10 0.054(2) 0.075(2) 0.082(2) 0.014(2) -0.0017(18) -0.0020(18)
C11 0.055(2) 0.117(4) 0.097(3) 0.016(3) -0.005(2) 0.021(2)
C12 0.096(4) 0.116(4) 0.078(3) 0.019(3) -0.012(2) 0.053(3)
C13 0.109(3) 0.095(3) 0.079(3) 0.042(2) 0.004(2) 0.031(3)
C14 0.066(2) 0.081(2) 0.082(2) 0.043(2) 0.0099(18) 0.0160(18)
C15 0.088(2) 0.060(2) 0.062(2) 0.0328(18) 0.0116(18) 0.0056(18)
C16 0.077(2) 0.061(2) 0.081(2) 0.046(2) -0.0108(18) -0.0029(17)
C17 0.078(3) 0.085(3) 0.138(4) 0.068(3) 0.009(3) 0.001(2)
C18 0.096(4) 0.103(4) 0.204(6) 0.098(4) -0.012(4) -0.025(3)
C19 0.131(5) 0.089(4) 0.194(7) 0.089(4) -0.076(5) -0.047(3)
C20 0.170(5) 0.063(3) 0.099(3) 0.034(2) -0.057(3) -0.014(3)
C21 0.126(3) 0.062(2) 0.068(2) 0.033(2) -0.022(2) -0.007(2)
C22 0.174(5) 0.071(3) 0.126(4) 0.045(3) 0.051(4) 0.054(3)
C1' 0.0629(19) 0.0427(16) 0.0614(19) 0.0242(14) -0.0077(15) -0.0096(14)
C2' 0.082(2) 0.0430(16) 0.0575(18) 0.0245(14) -0.0033(16) -0.0081(15)
C3' 0.069(2) 0.0529(19) 0.082(2) 0.0386(17) -0.0017(17) -0.0134(15)
C4' 0.077(2) 0.058(2) 0.074(2) 0.0367(18) -0.0235(17) -0.0243(16)
C5' 0.069(2) 0.0541(18) 0.0633(19) 0.0325(16) -0.0080(16) -0.0097(15)
C6' 0.0613(18) 0.0373(15) 0.0647(19) 0.0243(14) -0.0010(14) -0.0056(13)
C7' 0.061(2) 0.056(2) 0.102(3) 0.042(2) 0.0058(19) -0.0027(16)
C8' 0.085(2) 0.058(2) 0.058(2) 0.0335(18) -0.0061(17) -0.0099(17)
C9' 0.076(2) 0.062(2) 0.075(2) 0.0434(19) 0.0084(18) -0.0050(17)
C10' 0.081(3) 0.084(3) 0.125(4) 0.064(3) 0.000(2) -0.006(2)
C11' 0.083(3) 0.105(4) 0.187(6) 0.098(4) 0.029(3) 0.028(3)
C12' 0.126(5) 0.075(3) 0.169(6) 0.053(4) 0.071(4) 0.017(3)
C13' 0.148(5) 0.063(3) 0.097(3) 0.029(2) 0.041(3) 0.001(3)
C14' 0.116(3) 0.061(2) 0.069(2) 0.0304(19) 0.017(2) -0.001(2)
C15' 0.0579(19) 0.0477(17) 0.0617(19) 0.0168(15) 0.0006(15) 0.0085(14)
C16' 0.0514(18) 0.0520(18) 0.0560(18) 0.0105(15) 0.0061(14) 0.0000(14)
C17' 0.064(2) 0.088(3) 0.086(3) 0.047(2) -0.0097(18) -0.0223(19)
C18' 0.098(3) 0.095(3) 0.096(3) 0.051(2) -0.004(2) -0.033(2)
C19' 0.094(3) 0.106(4) 0.080(3) 0.024(3) 0.017(2) -0.043(3)
C20' 0.056(2) 0.114(4) 0.102(3) 0.021(3) 0.009(2) -0.023(2)
C21' 0.052(2) 0.076(2) 0.086(3) 0.017(2) 0.0056(18) 0.0048(18)
C22' 0.185(5) 0.070(3) 0.107(3) 0.041(2) -0.047(3) -0.062(3)
O1 0.0705(14) 0.0429(11) 0.0765(15) 0.0236(11) -0.0044(11) 0.0012(10)
O2 0.0478(12) 0.0498(11) 0.0795(14) 0.0343(11) 0.0003(10) -0.0002(9)
O3 0.0640(14) 0.0627(14) 0.0975(18) 0.0515(13) 0.0045(12) -0.0006(11)
O4 0.119(2) 0.0520(14) 0.0722(15) 0.0242(12) 0.0181(14) 0.0237(13)
O5 0.0644(14) 0.0688(15) 0.1096(19) 0.0507(14) -0.0104(13) 0.0007(11)
O6 0.0926(16) 0.0470(12) 0.0607(13) 0.0295(10) 0.0094(11) 0.0025(11)
O7 0.0772(17) 0.0636(15) 0.134(2) 0.0519(16) 0.0142(15) -0.0141(12)
O8 0.145(3) 0.0756(18) 0.0820(19) 0.0287(16) 0.0402(18) -0.0054(17)
O1' 0.0733(15) 0.0434(12) 0.0770(15) 0.0233(11) 0.0056(12) -0.0056(10)
O2' 0.0937(16) 0.0473(12) 0.0623(13) 0.0299(11) -0.0106(12) -0.0085(11)
O3' 0.0652(14) 0.0665(15) 0.1036(18) 0.0469(14) 0.0106(12) -0.0061(11)
O4' 0.123(2) 0.0506(13) 0.0651(14) 0.0204(11) -0.0157(13) -0.0293(13)
O5' 0.0655(14) 0.0606(14) 0.0947(18) 0.0495(13) -0.0034(12) -0.0035(11)
O6' 0.0496(12) 0.0484(11) 0.0774(14) 0.0342(11) 0.0016(10) -0.0023(9)
O7' 0.142(3) 0.0713(17) 0.0742(18) 0.0228(15) -0.0366(17) 0.0018(16)
O8' 0.0773(17) 0.0666(16) 0.123(2) 0.0486(16) -0.0088(15) 0.0141(13)

loop_
_atom_type_symbol
_atom_type_description
_atom_type_scat_dispersion_real
_atom_type_scat_dispersion_imag
_atom_type_scat_source
O O 0.0106 0.0060 'International Tables Vol C Tables 4.2.6.8 and 6.1.1.4'
C C 0.0033 0.0016 'International Tables Vol C Tables 4.2.6.8 and 6.1.1.4'
H H 0.0000 0.0000 'International Tables Vol C Tables 4.2.6.8 and 6.1.1.4'

loop_
_geom_angle_atom_site_label_1
_geom_angle_atom_site_label_2
_geom_angle_atom_site_label_3
_geom_angle
_geom_angle_site_symmetry_1
_geom_angle_site_symmetry_3
_geom_angle_publ_flag
O1 C1 C2 109.8(2) . . ?
O1 C1 C6 106.5(2) . . ?
C2 C1 C6 110.7(2) . . ?
O2 C2 C3 107.6(2) . . ?
O2 C2 C1 110.8(2) . . ?
C3 C2 C1 108.3(3) . . ?
O3 C3 C2 110.3(2) . . ?
O3 C3 C4 107.7(3) . . ?
C2 C3 C4 109.6(2) . . ?
O4 C4 C5 115.0(3) . . ?
O4 C4 C3 107.8(3) . . ?
C5 C4 C3 107.4(3) . . ?
O5 C5 C4 106.7(2) . . ?
O5 C5 C6 105.4(2) . . ?
C4 C5 C6 114.8(3) . . ?
O6 C6 C5 108.4(2) . . ?
O6 C6 C1 112.0(3) . . ?
C5 C6 C1 107.0(2) . . ?
O5 C7 O3 112.2(3) . . ?
O5 C7 O1 111.6(3) . . ?
O3 C7 O1 110.9(3) . . ?
O7 C8 O2 123.3(3) . . ?
O7 C8 C9 124.6(3) . . ?
O2 C8 C9 112.2(3) . . ?
C10 C9 C14 119.0(3) . . ?
C10 C9 C8 119.3(3) . . ?
C14 C9 C8 121.7(3) . . ?
C11 C10 C9 121.0(4) . . ?
C10 C11 C12 119.6(4) . . ?
C11 C12 C13 121.2(4) . . ?
C12 C13 C14 119.2(4) . . ?
C9 C14 C13 120.0(3) . . ?
O8 C15 O6 122.8(3) . . ?
O8 C15 C16 125.3(3) . . ?
O6 C15 C16 111.9(3) . . ?
C17 C16 C21 119.3(4) . . ?
C17 C16 C15 118.9(4) . . ?
C21 C16 C15 121.8(3) . . ?
C16 C17 C18 120.0(5) . . ?
C19 C18 C17 120.9(5) . . ?
C18 C19 C20 120.6(5) . . ?
C19 C20 C21 120.1(5) . . ?
C16 C21 C20 119.1(4) . . ?
O1' C1' C6' 110.0(2) . . ?
O1' C1' C2' 106.3(2) . . ?
C6' C1' C2' 110.3(2) . . ?
O2' C2' C3' 108.9(2) . . ?
O2' C2' C1' 111.6(3) . . ?
C3' C2' C1' 107.2(2) . . ?
O3' C3' C2' 105.8(3) . . ?
O3' C3' C4' 106.9(2) . . ?
C2' C3' C4' 114.5(3) . . ?
O4' C4' C3' 115.7(3) . . ?
O4' C4' C5' 108.0(3) . . ?
C3' C4' C5' 107.3(2) . . ?
O5' C5' C6' 110.6(2) . . ?
O5' C5' C4' 107.2(3) . . ?
C6' C5' C4' 108.8(2) . . ?
O6' C6' C5' 107.0(2) . . ?
O6' C6' C1' 110.5(2) . . ?
C5' C6' C1' 108.4(3) . . ?
O5' C7' O1' 110.9(3) . . ?
O5' C7' O3' 111.6(3) . . ?
O1' C7' O3' 111.1(3) . . ?
O7' C8' O2' 123.6(3) . . ?
O7' C8' C9' 125.4(3) . . ?
O2' C8' C9' 111.0(3) . . ?
C10' C9' C14' 119.4(4) . . ?
C10' C9' C8' 118.5(3) . . ?
C14' C9' C8' 122.1(3) . . ?
C9' C10' C11' 118.9(5) . . ?
C12' C11' C10' 120.7(5) . . ?
C11' C12' C13' 120.6(5) . . ?
C12' C13' C14' 120.2(5) . . ?
C13' C14' C9' 120.2(4) . . ?
O8' C15' O6' 122.8(3) . . ?
O8' C15' C16' 125.2(3) . . ?
O6' C15' C16' 111.9(3) . . ?
C17' C16' C21' 119.4(3) . . ?
C17' C16' C15' 122.1(3) . . ?
C21' C16' C15' 118.6(3) . . ?
C16' C17' C18' 120.5(4) . . ?
C19' C18' C17' 119.2(4) . . ?
C20' C19' C18' 121.2(4) . . ?
C19' C20' C21' 120.5(4) . . ?
C20' C21' C16' 119.3(4) . . ?
C7 O1 C1 110.5(2) . . ?
C8 O2 C2 116.1(2) . . ?
C7 O3 C3 109.8(2) . . ?
C4 O4 C22 114.3(3) . . ?
C7 O5 C5 110.8(2) . . ?
C15 O6 C6 117.4(2) . . ?
C7' O1' C1' 111.1(2) . . ?
C8' O2' C2' 117.3(2) . . ?
C7' O3' C3' 110.9(2) . . ?
C4' O4' C22' 112.9(3) . . ?
C7' O5' C5' 110.8(2) . . ?
C15' O6' C6' 115.8(2) . . ?

loop_
_geom_bond_atom_site_label_1
_geom_bond_atom_site_label_2
_geom_bond_distance
_geom_bond_site_symmetry_2
_geom_bond_publ_flag
C1 O1 1.444(3) . ?
C1 C2 1.515(4) . ?
C1 C6 1.533(4) . ?
C2 O2 1.448(3) . ?
C2 C3 1.512(4) . ?
C3 O3 1.449(4) . ?
C3 C4 1.528(4) . ?
C4 O4 1.413(4) . ?
C4 C5 1.522(5) . ?
C5 O5 1.456(4) . ?
C5 C6 1.532(4) . ?
C6 O6 1.447(4) . ?
C7 O5 1.403(4) . ?
C7 O3 1.403(4) . ?
C7 O1 1.409(4) . ?
C8 O7 1.210(4) . ?
C8 O2 1.348(4) . ?
C8 C9 1.483(4) . ?
C9 C10 1.393(4) . ?
C9 C14 1.394(5) . ?
C10 C11 1.367(6) . ?
C11 C12 1.376(7) . ?
C12 C13 1.380(6) . ?
C13 C14 1.395(5) . ?
C15 O8 1.195(4) . ?
C15 O6 1.353(4) . ?
C15 C16 1.492(5) . ?
C16 C17 1.382(5) . ?
C16 C21 1.385(5) . ?
C17 C18 1.388(6) . ?
C18 C19 1.340(8) . ?
C19 C20 1.362(8) . ?
C20 C21 1.410(6) . ?
C22 O4 1.429(4) . ?
C1' O1' 1.442(3) . ?
C1' C6' 1.518(4) . ?
C1' C2' 1.539(4) . ?
C2' O2' 1.451(3) . ?
C2' C3' 1.522(4) . ?
C3' O3' 1.447(4) . ?
C3' C4' 1.525(5) . ?
C4' O4' 1.410(4) . ?
C4' C5' 1.545(4) . ?
C5' O5' 1.441(4) . ?
C5' C6' 1.511(4) . ?
C6' O6' 1.454(3) . ?
C7' O5' 1.400(4) . ?
C7' O1' 1.400(4) . ?
C7' O3' 1.419(4) . ?
C8' O7' 1.192(4) . ?
C8' O2' 1.342(4) . ?
C8' C9' 1.501(5) . ?
C9' C10' 1.385(5) . ?
C9' C14' 1.397(5) . ?
C10' C11' 1.411(6) . ?
C11' C12' 1.352(8) . ?
C12' C13' 1.370(7) . ?
C13' C14' 1.379(5) . ?
C15' O8' 1.204(3) . ?
C15' O6' 1.349(4) . ?
C15' C16' 1.494(4) . ?
C16' C17' 1.372(5) . ?
C16' C21' 1.394(4) . ?
C17' C18' 1.395(5) . ?
C18' C19' 1.359(6) . ?
C19' C20' 1.358(6) . ?
C20' C21' 1.382(6) . ?
C22' O4' 1.438(4) . ?
